data_2208616
loop_
_publ_author_name
'Meijboom, Reinout'
'Muller, Alfred'
'Roodt, Andreas'
'Janse van Rensburg, J. Marthinus'

_publ_section_title
;
 <i>trans</i>-Dichlorobis[tris(4-fluorophenyl)phosphine]palladium(II)
 toluene solvate
;
_journal_coeditor_code HG2024
_journal_issue 4
_journal_name_full 'Acta Crystallographica Section E'
_journal_page_first m894
_journal_page_last m896
_journal_paper_doi 10.1107/S1600536806010579
_journal_volume 62
_journal_year 2006
_chemical_formula_iupac '[Pd Cl2 {P (C6 H4 F)3}2], C7 H8'
_chemical_formula_moiety 'C36 H24 Cl2 F6 P2 Pd, C7 H8'
_chemical_formula_sum 'C43 H32 Cl2 F6 P2 Pd'
_chemical_formula_weight 901.93
_chemical_name_systematic
;
<i>trans</i>-Dichlorobis[tri(4-fluorophenyl)phosphine]palladium(II) toluene
solvate
;
_space_group_IT_number 56
_symmetry_cell_setting orthorhombic
_symmetry_space_group_name_Hall '-P 2ab 2ac'
_symmetry_space_group_name_H-M 'P c c n'
_audit_creation_method 'WinGX routine CIF_UPDATE'
_cell_angle_alpha 90
_cell_angle_beta 90
_cell_angle_gamma 90
_cell_formula_units_Z 4
_cell_length_a 29.215(5)
_cell_length_b 7.856(5)
_cell_length_c 17.051(5)
_cell_measurement_reflns_used 6262
_cell_measurement_temperature 100(2)
_cell_measurement_theta_max 24.16
_cell_measurement_theta_min 2.39
_cell_volume 3913(3)
_computing_cell_refinement 'SAINT-Plus (Bruker, 2004)'
_computing_data_collection 'APEX2 (Bruker, 2005)'
_computing_data_reduction 'SAINT-Plus and XPREP (Bruker, 2004)'
_computing_molecular_graphics 'DIAMOND (Brandenburg & Putz, 2005)'
_computing_publication_material 'WinGX (Farrugia, 1999)'
_computing_structure_refinement 'SHELXL-97 (Sheldrick, 1997)'
_computing_structure_solution 'SIR97 (Altomare <i>et al.</i>,  1999)'
_diffrn_ambient_temperature 100(2)
_diffrn_detector_area_resol_mean 512
_diffrn_measured_fraction_theta_full 1
_diffrn_measured_fraction_theta_max 1
_diffrn_measurement_device_type
;
Bruker X8 APEXII 4K KappaCCD
;
_diffrn_measurement_method '\w and \y'
_diffrn_radiation_monochromator graphite
_diffrn_radiation_source 'fine-focus sealed tube'
_diffrn_radiation_type MoK\a
_diffrn_radiation_wavelength 0.71073
_diffrn_reflns_av_R_equivalents 0.0856
_diffrn_reflns_limit_h_max 38
_diffrn_reflns_limit_h_min -38
_diffrn_reflns_limit_k_max 10
_diffrn_reflns_limit_k_min -9
_diffrn_reflns_limit_l_max 22
_diffrn_reflns_limit_l_min -22
_diffrn_reflns_number 52873
_diffrn_reflns_theta_full 28.24
_diffrn_reflns_theta_max 28.24
_diffrn_reflns_theta_min 1.39
_diffrn_standards_decay_% 0
_diffrn_standards_interval_count 0
_diffrn_standards_interval_time 0
_diffrn_standards_number 0
_exptl_absorpt_coefficient_mu 0.752
_exptl_absorpt_correction_T_max 0.9705
_exptl_absorpt_correction_T_min 0.7948
_exptl_absorpt_correction_type multi-scan
_exptl_absorpt_process_details
;
SADABS (Bruker, 1998)
;
_exptl_crystal_colour yellow
_exptl_crystal_density_diffrn 1.531
_exptl_crystal_density_method 'not measured'
_exptl_crystal_description Plate
_exptl_crystal_F_000 1816
_exptl_crystal_size_max 0.32
_exptl_crystal_size_mid 0.12
_exptl_crystal_size_min 0.04
_refine_diff_density_max 1.218
_refine_diff_density_min -0.879
_refine_ls_extinction_method none
_refine_ls_goodness_of_fit_ref 1.208
_refine_ls_hydrogen_treatment constr
_refine_ls_matrix_type full
_refine_ls_number_parameters 247
_refine_ls_number_reflns 4842
_refine_ls_number_restraints 0
_refine_ls_restrained_S_all 1.208
_refine_ls_R_factor_gt 0.0521
_refine_ls_shift/su_max 0.009
_refine_ls_structure_factor_coef Fsqd
_refine_ls_weighting_details 'calc w=1/[\s^2^(Fo^2^)+(0.0553P)^2^+10.4167P] where P=(Fo^2^+2Fc^2^)/3'
_refine_ls_weighting_scheme calc
_refine_ls_wR_factor_ref 0.15
_reflns_number_gt 3479
_reflns_number_total 4842
_reflns_threshold_expression I>2\s(I)
_cod_data_source_file hg2024.cif
_cod_data_source_block I
_cod_depositor_comments
;
The following automatic conversions were performed:
'_symmetry_cell_setting' value 'Orthorhombic' changed to 'orthorhombic'
according to '/home/saulius/struct/CIF-dictionaries/cif_core.dic'
dictionary named 'cif_core.dic' version 2.4.1 from 2010-06-29.

Automatic conversion script
Id: cif_fix_enum 1527 2010-12-29 10:47:43Z saulius 

The following automatic conversions were performed:

'_symmetry_cell_setting' value 'Orthorhombic' changed to
'orthorhombic' according to
/home/saulius/struct/CIF-dictionaries/cif_core.dic dictionary named
'cif_core.dic' version 2.4.1 from 2010-06-29.

Automatic conversion script
Id: cif_fix_values 1715 2011-07-08 13:25:40Z adriana 
;
_cod_database_code 2208616
_cod_database_fobs_code 2208616

loop_
_symmetry_equiv_pos_as_xyz
'x, y, z'
'-x+1/2, -y+1/2, z'
'x+1/2, -y, -z+1/2'
'-x, y+1/2, -z+1/2'
'-x, -y, -z'
'x-1/2, y-1/2, -z'
'-x-1/2, y, z-1/2'
'x, -y-1/2, z-1/2'

loop_
_atom_site_type_symbol
_atom_site_label
_atom_site_fract_x
_atom_site_fract_y
_atom_site_fract_z
_atom_site_U_iso_or_equiv
_atom_site_adp_type
_atom_site_calc_flag
_atom_site_refinement_flags
_atom_site_occupancy
Pd Pd 1 0.5 0 0.01186(13) Uani d S 1
Cl Cl 0.97155(4) 0.29053(13) -0.08021(6) 0.0186(2) Uani d . 1
P P 0.93002(4) 0.64112(13) -0.01509(6) 0.0128(2) Uani d . 1
C C2 0.75 0.75 0.6241(4) 0.0305(17) Uani d S 1
C C3 0.73621(19) 0.6079(8) 0.6658(4) 0.0478(17) Uani d . 1
H H3 0.7269 0.5105 0.6393 0.057 Uiso calc R 1
C C4 0.7363(2) 0.6103(13) 0.7465(5) 0.078(3) Uani d . 1
H H4 0.7267 0.5143 0.7739 0.094 Uiso calc R 1
C C5 0.75 0.75 0.7868(7) 0.093(6) Uani d S 1
H H5 0.75 0.75 0.8414 0.111 Uiso calc SR 1
C C11 0.91269(15) 0.7894(5) 0.0614(2) 0.0146(9) Uani d . 1
C C12 0.93860(15) 0.9368(5) 0.0735(2) 0.0154(9) Uani d . 1
H H12 0.9633 0.9604 0.0408 0.018 Uiso calc R 1
C C13 0.92788(16) 1.0482(6) 0.1340(3) 0.0182(9) Uani d . 1
H H13 0.9455 1.1449 0.143 0.022 Uiso calc R 1
C C14 0.89062(16) 1.0120(6) 0.1801(3) 0.0192(9) Uani d . 1
C C15 0.86344(16) 0.8710(6) 0.1696(3) 0.0199(9) Uani d . 1
H H15 0.8381 0.8519 0.2014 0.024 Uiso calc R 1
C C16 0.87501(15) 0.7579(6) 0.1104(2) 0.0176(9) Uani d . 1
H H16 0.8576 0.6601 0.103 0.021 Uiso calc R 1
C C21 0.88171(15) 0.4970(5) -0.0273(2) 0.0125(8) Uani d . 1
C C22 0.87552(16) 0.3660(6) 0.0269(3) 0.0197(9) Uani d . 1
H H22 0.894 0.3619 0.0714 0.024 Uiso calc R 1
C C23 0.84232(16) 0.2418(6) 0.0158(3) 0.0200(10) Uani d . 1
H H23 0.8378 0.1559 0.0525 0.024 Uiso calc R 1
C C24 0.81626(15) 0.2503(6) -0.0519(3) 0.0208(10) Uani d . 1
C C25 0.82055(16) 0.3784(6) -0.1058(3) 0.0230(10) Uani d . 1
H H25 0.8017 0.3826 -0.1496 0.028 Uiso calc R 1
C C26 0.85356(15) 0.5014(5) -0.0935(2) 0.0172(9) Uani d . 1
H H26 0.8571 0.5886 -0.1299 0.021 Uiso calc R 1
C C31 0.93143(15) 0.7689(5) -0.1038(2) 0.0148(8) Uani d . 1
C C32 0.95982(15) 0.7189(6) -0.1655(3) 0.0195(9) Uani d . 1
H H32 0.9779 0.6223 -0.16 0.023 Uiso calc R 1
C C33 0.96147(15) 0.8107(6) -0.2349(3) 0.0195(10) Uani d . 1
H H33 0.9803 0.7777 -0.2761 0.023 Uiso calc R 1
C C34 0.93394(16) 0.9529(6) -0.2401(3) 0.0194(10) Uani d . 1
C C35 0.90526(17) 1.0069(5) -0.1813(3) 0.0215(10) Uani d . 1
H H35 0.8872 1.1035 -0.1875 0.026 Uiso calc R 1
C C36 0.90396(16) 0.9130(6) -0.1124(3) 0.0194(9) Uani d . 1
H H36 0.8847 0.9462 -0.0718 0.023 Uiso calc R 1
F F1 0.87928(10) 1.1238(3) 0.23807(16) 0.0295(7) Uani d . 1
F F3 0.93550(10) 1.0457(3) -0.30777(15) 0.0251(6) Uani d . 1
F F2 0.78548(9) 0.1241(3) -0.06494(18) 0.0308(7) Uani d . 1
C C1 0.75 0.75 0.5353(5) 0.059(3) Uani d S 1
H H1A 0.7605 0.8584 0.5165 0.089 Uiso calc PR 0.25
H H1B 0.7195 0.7297 0.5165 0.089 Uiso calc PR 0.25
H H1C 0.77 0.6619 0.5165 0.089 Uiso calc PR 0.25
H H1D 0.7395 0.6416 0.5165 0.089 Uiso calc PR 0.25
H H1E 0.7805 0.7703 0.5165 0.089 Uiso calc PR 0.25
H H1F 0.73 0.8381 0.5165 0.089 Uiso calc PR 0.25

loop_
_atom_site_aniso_label
_atom_site_aniso_U_11
_atom_site_aniso_U_22
_atom_site_aniso_U_33
_atom_site_aniso_U_12
_atom_site_aniso_U_13
_atom_site_aniso_U_23
Pd 0.0164(2) 0.0094(2) 0.0097(2) 0.00012(17) -0.00014(17) -0.00067(17)
Cl 0.0216(5) 0.0156(5) 0.0185(5) -0.0003(4) -0.0015(4) -0.0065(4)
P 0.0187(5) 0.0099(5) 0.0097(5) -0.0003(4) 0.0001(4) 0.0003(4)
C2 0.030(4) 0.040(4) 0.021(4) 0.016(3) 0 0
C3 0.031(3) 0.045(4) 0.068(5) 0.011(3) -0.005(3) 0.014(3)
C4 0.038(4) 0.125(8) 0.071(6) 0.029(5) 0.012(4) 0.059(6)
C5 0.049(7) 0.199(18) 0.030(6) 0.063(10) 0 0
C11 0.023(2) 0.013(2) 0.0077(19) 0.0006(17) -0.0032(16) 0.0006(16)
C12 0.020(2) 0.014(2) 0.012(2) 0.0021(17) -0.0013(17) 0.0020(16)
C13 0.023(2) 0.014(2) 0.018(2) -0.0004(18) -0.0018(18) -0.0009(17)
C14 0.030(3) 0.017(2) 0.011(2) 0.0051(19) 0.0005(18) -0.0058(17)
C15 0.025(2) 0.020(2) 0.015(2) -0.0004(19) 0.0053(18) -0.0016(18)
C16 0.024(2) 0.015(2) 0.014(2) -0.0027(18) 0.0001(18) -0.0008(17)
C21 0.020(2) 0.0073(19) 0.0105(18) 0.0004(16) -0.0001(16) -0.0032(15)
C22 0.022(2) 0.021(2) 0.016(2) -0.0022(19) -0.0036(18) -0.0016(18)
C23 0.026(2) 0.014(2) 0.020(2) -0.0035(18) -0.0012(19) 0.0036(17)
C24 0.020(2) 0.016(2) 0.027(3) -0.0048(17) -0.0008(19) -0.0042(19)
C25 0.022(2) 0.027(3) 0.020(2) -0.002(2) -0.0055(19) -0.001(2)
C26 0.026(2) 0.015(2) 0.010(2) 0.0001(18) -0.0020(17) 0.0011(16)
C31 0.021(2) 0.0116(19) 0.012(2) -0.0027(17) -0.0016(17) -0.0008(16)
C32 0.019(2) 0.018(2) 0.022(2) 0.0003(18) 0.0017(18) 0.0006(19)
C33 0.024(2) 0.021(2) 0.014(2) -0.0016(19) 0.0036(18) 0.0011(17)
C34 0.029(3) 0.015(2) 0.014(2) -0.0078(18) -0.0059(19) 0.0075(17)
C35 0.032(3) 0.013(2) 0.020(2) 0.002(2) -0.0021(19) 0.0020(18)
C36 0.027(2) 0.019(2) 0.012(2) 0.0029(19) 0.0026(18) -0.0009(17)
F1 0.0466(18) 0.0219(14) 0.0201(14) -0.0018(13) 0.0094(13) -0.0127(12)
F3 0.0416(17) 0.0209(13) 0.0128(13) -0.0032(12) -0.0020(12) 0.0093(11)
F2 0.0302(16) 0.0220(15) 0.0403(18) -0.0099(12) -0.0093(13) 0.0016(13)
C1 0.068(7) 0.072(7) 0.037(5) 0.026(6) 0 0

loop_
_atom_type_symbol
_atom_type_description
_atom_type_scat_dispersion_real
_atom_type_scat_dispersion_imag
_atom_type_scat_source
C C 0.0033 0.0016 'International Tables Vol C Tables 4.2.6.8 and 6.1.1.4'
H H 0 0 'International Tables Vol C Tables 4.2.6.8 and 6.1.1.4'
F F 0.0171 0.0103 'International Tables Vol C Tables 4.2.6.8 and 6.1.1.4'
P P 0.1023 0.0942 'International Tables Vol C Tables 4.2.6.8 and 6.1.1.4'
Cl Cl 0.1484 0.1585 'International Tables Vol C Tables 4.2.6.8 and 6.1.1.4'
Pd Pd -0.9988 1.0072 'International Tables Vol C Tables 4.2.6.8 and 6.1.1.4'

loop_
_geom_angle_atom_site_label_1
_geom_angle_atom_site_label_2
_geom_angle_atom_site_label_3
_geom_angle_site_symmetry_1
_geom_angle_site_symmetry_3
_geom_angle
_geom_angle_publ_flag
Cl Pd Cl . 5_765 180.00(6) ?
Cl Pd P . 5_765 92.42(5) ?
Cl Pd P 5_765 5_765 87.58(5) ?
Cl Pd P . . 87.58(5) y
Cl Pd P 5_765 . 92.42(5) y
P Pd P 5_765 . 180.00(3) ?
C3 C2 C3 . 2_665 118.1(8) ?
C3 C2 C1 . . 120.9(4) ?
C3 C2 C1 2_665 . 120.9(4) ?
C4 C3 C2 . . 120.2(8) ?
C4 C3 H3 . . 119.9 ?
C2 C3 H3 . . 119.9 ?
C5 C4 C3 . . 121.3(9) ?
C5 C4 H4 . . 119.4 ?
C3 C4 H4 . . 119.4 ?
C4 C5 C4 . 2_665 119.0(11) ?
C4 C5 H5 . . 120.5 ?
C4 C5 H5 2_665 . 120.5 ?
C12 C11 C16 . . 118.8(4) ?
C12 C11 P . . 119.0(3) ?
C16 C11 P . . 122.1(3) ?
C13 C12 C11 . . 120.6(4) ?
C13 C12 H12 . . 119.7 ?
C11 C12 H12 . . 119.7 ?
C14 C13 C12 . . 118.3(4) ?
C14 C13 H13 . . 120.9 ?
C12 C13 H13 . . 120.9 ?
F1 C14 C13 . . 118.4(4) ?
F1 C14 C15 . . 118.2(4) ?
C13 C14 C15 . . 123.4(4) ?
C14 C15 C16 . . 118.0(4) ?
C14 C15 H15 . . 121 ?
C16 C15 H15 . . 121 ?
C15 C16 C11 . . 120.8(4) ?
C15 C16 H16 . . 119.6 ?
C11 C16 H16 . . 119.6 ?
C22 C21 C26 . . 118.5(4) ?
C22 C21 P . . 118.9(3) ?
C26 C21 P . . 122.2(3) ?
C23 C22 C21 . . 121.2(4) ?
C23 C22 H22 . . 119.4 ?
C21 C22 H22 . . 119.4 ?
C24 C23 C22 . . 117.7(4) ?
C24 C23 H23 . . 121.2 ?
C22 C23 H23 . . 121.2 ?
F2 C24 C25 . . 119.2(4) ?
F2 C24 C23 . . 117.8(4) ?
C25 C24 C23 . . 123.0(4) ?
C24 C25 C26 . . 118.5(4) ?
C24 C25 H25 . . 120.8 ?
C26 C25 H25 . . 120.8 ?
C25 C26 C21 . . 121.1(4) ?
C25 C26 H26 . . 119.5 ?
C21 C26 H26 . . 119.5 ?
C32 C31 C36 . . 119.4(4) ?
C32 C31 P . . 119.1(3) ?
C36 C31 P . . 121.5(3) ?
C33 C32 C31 . . 121.2(4) ?
C33 C32 H32 . . 119.4 ?
C31 C32 H32 . . 119.4 ?
C34 C33 C32 . . 117.1(4) ?
C34 C33 H33 . . 121.4 ?
C32 C33 H33 . . 121.4 ?
F3 C34 C35 . . 118.2(4) ?
F3 C34 C33 . . 117.9(4) ?
C35 C34 C33 . . 124.0(4) ?
C34 C35 C36 . . 118.1(4) ?
C34 C35 H35 . . 121 ?
C36 C35 H35 . . 121 ?
C35 C36 C31 . . 120.3(4) ?
C35 C36 H36 . . 119.8 ?
C31 C36 H36 . . 119.8 ?
C31 P C11 . . 104.42(19) ?
C31 P C21 . . 105.40(19) ?
C11 P C21 . . 105.3(2) ?
C31 P Pd . . 109.49(15) ?
C11 P Pd . . 117.88(14) ?
C21 P Pd . . 113.27(14) ?
C2 C1 H1A . . 109.5 ?
C2 C1 H1B . . 109.5 ?
H1A C1 H1B . . 109.5 ?
C2 C1 H1C . . 109.5 ?
H1A C1 H1C . . 109.5 ?
H1B C1 H1C . . 109.5 ?
C2 C1 H1D . . 109.5 ?
H1A C1 H1D . . 141.1 ?
H1B C1 H1D . . 56.3 ?
H1C C1 H1D . . 56.3 ?
C2 C1 H1E . . 109.5 ?
H1A C1 H1E . . 56.3 ?
H1B C1 H1E . . 141.1 ?
H1C C1 H1E . . 56.3 ?
H1D C1 H1E . . 109.5 ?
C2 C1 H1F . . 109.5 ?
H1A C1 H1F . . 56.3 ?
H1B C1 H1F . . 56.3 ?
H1C C1 H1F . . 141.1 ?
H1D C1 H1F . . 109.5 ?
H1E C1 H1F . . 109.5 ?

loop_
_geom_bond_atom_site_label_1
_geom_bond_atom_site_label_2
_geom_bond_site_symmetry_2
_geom_bond_distance
_geom_bond_publ_flag
Pd Cl 5_765 2.2955(13) ?
Pd P 5_765 2.3398(12) ?
Cl Pd . 2.2955(13) y
P Pd . 2.3398(12) y
C2 C3 . 1.384(7) ?
C2 C3 2_665 1.384(7) ?
C2 C1 . 1.515(11) ?
C3 C4 . 1.375(10) ?
C3 H3 . 0.93 ?
C4 C5 . 1.356(11) ?
C4 H4 . 0.93 ?
C5 C4 2_665 1.356(11) ?
C5 H5 . 0.93 ?
C11 C12 . 1.399(6) ?
C11 C16 . 1.404(6) ?
C11 P . 1.820(4) ?
C12 C13 . 1.388(6) ?
C12 H12 . 0.93 ?
C13 C14 . 1.373(6) ?
C13 H13 . 0.93 ?
C14 F1 . 1.363(5) ?
C14 C15 . 1.375(6) ?
C15 C16 . 1.387(6) ?
C15 H15 . 0.93 ?
C16 H16 . 0.93 ?
C21 C22 . 1.395(6) ?
C21 C26 . 1.396(6) ?
C21 P . 1.822(4) ?
C22 C23 . 1.389(6) ?
C22 H22 . 0.93 ?
C23 C24 . 1.384(6) ?
C23 H23 . 0.93 ?
C24 F2 . 1.357(5) ?
C24 C25 . 1.369(7) ?
C25 C26 . 1.381(6) ?
C25 H25 . 0.93 ?
C26 H26 . 0.93 ?
C31 C32 . 1.396(6) ?
C31 C36 . 1.396(6) ?
C31 P . 1.816(4) ?
C32 C33 . 1.386(6) ?
C32 H32 . 0.93 ?
C33 C34 . 1.380(6) ?
C33 H33 . 0.93 ?
C34 F3 . 1.366(5) ?
C34 C35 . 1.373(7) ?
C35 C36 . 1.388(6) ?
C35 H35 . 0.93 ?
C36 H36 . 0.93 ?
C1 H1A . 0.96 ?
C1 H1B . 0.96 ?
C1 H1C . 0.96 ?
C1 H1D . 0.96 ?
C1 H1E . 0.96 ?
C1 H1F . 0.96 ?

loop_
_geom_hbond_atom_site_label_D
_geom_hbond_atom_site_label_H
_geom_hbond_atom_site_label_A
_geom_hbond_site_symmetry_A
_geom_hbond_distance_DH
_geom_hbond_distance_HA
_geom_hbond_distance_DA
_geom_hbond_angle_DHA
C12 H12 Cl 5_765 0.93 2.82 3.177(4) 103.9
C22 H22 F3 8_576 0.93 2.50 3.391(5) 160.5
C33 H33 Cl 4_754 0.93 2.83 3.714(5) 160.1
C35 H35 F1 8_585 0.93 2.50 3.299(5) 144.1

loop_
_geom_torsion_atom_site_label_1
_geom_torsion_atom_site_label_2
_geom_torsion_atom_site_label_3
_geom_torsion_atom_site_label_4
_geom_torsion
_geom_torsion_publ_flag
Cl Pd P C11 155.65(16) y
Cl Pd P C21 32.06(15) y
Cl Pd P C31 -85.26(15) y
